data_2209308
loop_
_publ_author_name
'Yong-Hong Wen'
'Xue-Mei Li'
'Long Wang'
'Shu-Sheng Zhang'

_publ_section_title
;
 <i>N</i>,<i>N</i>'-Diphenyloxalamide
;
_journal_coeditor_code SJ2052
_journal_issue 6
_journal_name_full 'Acta Crystallographica Section E'
_journal_page_first o2185
_journal_page_last o2186
_journal_paper_doi 10.1107/S1600536806015972
_journal_volume 62
_journal_year 2006
_chemical_formula_iupac 'C14 H12 N2 O2'
_chemical_formula_moiety 'C14 H12 N2 O2'
_chemical_formula_sum 'C14 H12 N2 O2'
_chemical_formula_weight 240.26
_chemical_name_systematic
;
N,N'-Diphenyloxalamide
;
_space_group_IT_number 14
_symmetry_cell_setting monoclinic
_symmetry_space_group_name_Hall '-P 2ybc'
_symmetry_space_group_name_H-M 'P 1 21/c 1'
_atom_sites_solution_hydrogens geom
_atom_sites_solution_primary direct
_atom_sites_solution_secondary difmap
_audit_creation_method SHELXL-97
_cell_angle_alpha 90.00
_cell_angle_beta 101.437(3)
_cell_angle_gamma 90.00
_cell_formula_units_Z 2
_cell_length_a 5.3207(7)
_cell_length_b 5.3723(7)
_cell_length_c 20.5227(19)
_cell_measurement_reflns_used 1766
_cell_measurement_temperature 293(2)
_cell_measurement_theta_max 26.0
_cell_measurement_theta_min 3.9
_cell_volume 574.98(12)
_computing_cell_refinement 'SAINT (Siemens, 1996)'
_computing_data_collection 'SMART (Siemens, 1996)'
_computing_data_reduction SAINT
_computing_molecular_graphics SHELXTL
_computing_publication_material
;
SHELXTL, PARST (Nardelli, 1995) and PLATON (Spek, 2003)
;
_computing_structure_refinement SHELXTL
_computing_structure_solution 'SHELXTL (Sheldrick, 1997)'
_diffrn_ambient_temperature 293(2)
_diffrn_detector_area_resol_mean 8.33
_diffrn_measured_fraction_theta_full 0.993
_diffrn_measured_fraction_theta_max 0.993
_diffrn_measurement_device_type 'Siemens SMART 1000 CCD area detector'
_diffrn_measurement_method \w
_diffrn_radiation_monochromator graphite
_diffrn_radiation_source 'fine-focus sealed tube'
_diffrn_radiation_type MoK\a
_diffrn_radiation_wavelength 0.71073
_diffrn_reflns_av_R_equivalents 0.0192
_diffrn_reflns_av_sigmaI/netI 0.0186
_diffrn_reflns_limit_h_max 6
_diffrn_reflns_limit_h_min -6
_diffrn_reflns_limit_k_max 6
_diffrn_reflns_limit_k_min -6
_diffrn_reflns_limit_l_max 25
_diffrn_reflns_limit_l_min -18
_diffrn_reflns_number 3076
_diffrn_reflns_theta_full 26.03
_diffrn_reflns_theta_max 26.03
_diffrn_reflns_theta_min 2.02
_diffrn_standards_number 0
_exptl_absorpt_coefficient_mu 0.095
_exptl_absorpt_correction_T_max 0.9813
_exptl_absorpt_correction_T_min 0.9604
_exptl_absorpt_correction_type multi-scan
_exptl_absorpt_process_details '(SADABS; Sheldrick, 1996)'
_exptl_crystal_colour colorless
_exptl_crystal_density_diffrn 1.388
_exptl_crystal_density_method 'not measured'
_exptl_crystal_description block
_exptl_crystal_F_000 252
_exptl_crystal_size_max 0.43
_exptl_crystal_size_mid 0.21
_exptl_crystal_size_min 0.20
_refine_diff_density_max 0.180
_refine_diff_density_min -0.161
_refine_ls_extinction_coef 0.203(17)
_refine_ls_extinction_expression Fc^*^=kFc[1+0.001xFc^2^\l^3^/sin(2\q)]^-1/4^
_refine_ls_extinction_method SHELXL97
_refine_ls_goodness_of_fit_ref 1.084
_refine_ls_hydrogen_treatment constr
_refine_ls_matrix_type full
_refine_ls_number_parameters 83
_refine_ls_number_reflns 1133
_refine_ls_number_restraints 0
_refine_ls_restrained_S_all 1.084
_refine_ls_R_factor_all 0.0393
_refine_ls_R_factor_gt 0.0367
_refine_ls_shift/su_max 0.000
_refine_ls_shift/su_mean 0.000
_refine_ls_structure_factor_coef Fsqd
_refine_ls_weighting_details 'calc w=1/[\s^2^(Fo^2^)+(0.0546P)^2^+0.089P] where P=(Fo^2^+2Fc^2^)/3'
_refine_ls_weighting_scheme calc
_refine_ls_wR_factor_gt 0.1004
_refine_ls_wR_factor_ref 0.1031
_reflns_number_gt 1039
_reflns_number_total 1133
_reflns_threshold_expression I>2\s(I)
_cod_data_source_file sj2052.cif
_cod_data_source_block I
_cod_depositor_comments
;
The following automatic conversions were performed:
'_symmetry_cell_setting' value 'Monoclinic' changed to 'monoclinic'
according to '/home/saulius/struct/CIF-dictionaries/cif_core.dic'
dictionary named 'cif_core.dic' version 2.4.1 from 2010-06-29.

Automatic conversion script
Id: cif_fix_enum 1527 2010-12-29 10:47:43Z saulius 

The following automatic conversions were performed:

'_symmetry_cell_setting' value 'Monoclinic' changed to 'monoclinic'
according to /home/saulius/struct/CIF-dictionaries/cif_core.dic
dictionary named 'cif_core.dic' version 2.4.1 from 2010-06-29.

Automatic conversion script
Id: cif_fix_values 1715 2011-07-08 13:25:40Z adriana 
;
_cod_original_sg_symbol_H-M 'P 21/c'
_cod_database_code 2209308
_cod_database_fobs_code 2209308

loop_
_symmetry_equiv_pos_as_xyz
'x, y, z'
'-x, y+1/2, -z+1/2'
'-x, -y, -z'
'x, -y-1/2, z-1/2'

loop_
_atom_site_type_symbol
_atom_site_label
_atom_site_fract_x
_atom_site_fract_y
_atom_site_fract_z
_atom_site_U_iso_or_equiv
_atom_site_adp_type
_atom_site_calc_flag
_atom_site_refinement_flags
_atom_site_occupancy
O O1 1.22647(16) -0.88346(19) -0.04334(5) 0.0579(3) Uani d . 1
N N1 0.8048(2) -0.77849(19) -0.05075(5) 0.0440(3) Uani d . 1
H H1B 0.6735 -0.8134 -0.0339 0.053 Uiso calc R 1
C C1 0.5715(2) -0.4231(2) -0.10229(7) 0.0477(4) Uani d . 1
H H1A 0.4673 -0.4334 -0.0710 0.057 Uiso calc R 1
C C2 0.5288(3) -0.2394(2) -0.15016(7) 0.0525(4) Uani d . 1
H H2A 0.3968 -0.1255 -0.1507 0.063 Uiso calc R 1
C C3 0.6809(3) -0.2236(2) -0.19729(7) 0.0517(4) Uani d . 1
H H3A 0.6520 -0.0997 -0.2296 0.062 Uiso calc R 1
C C4 0.8756(3) -0.3932(3) -0.19598(7) 0.0519(4) Uani d . 1
H H4A 0.9779 -0.3830 -0.2277 0.062 Uiso calc R 1
C C5 0.9222(2) -0.5787(2) -0.14827(6) 0.0469(3) Uani d . 1
H H5A 1.0540 -0.6926 -0.1480 0.056 Uiso calc R 1
C C6 0.7696(2) -0.5925(2) -0.10077(6) 0.0392(3) Uani d . 1
C C7 1.0193(2) -0.9056(2) -0.02690(6) 0.0419(3) Uani d . 1

loop_
_atom_site_aniso_label
_atom_site_aniso_U_11
_atom_site_aniso_U_22
_atom_site_aniso_U_33
_atom_site_aniso_U_12
_atom_site_aniso_U_13
_atom_site_aniso_U_23
O1 0.0402(5) 0.0772(7) 0.0590(6) 0.0050(4) 0.0161(4) 0.0228(5)
N1 0.0392(5) 0.0509(6) 0.0436(6) 0.0008(4) 0.0125(4) 0.0069(4)
C1 0.0426(7) 0.0510(7) 0.0515(7) 0.0016(5) 0.0145(5) -0.0016(6)
C2 0.0463(7) 0.0448(7) 0.0651(8) 0.0065(5) 0.0080(6) 0.0025(6)
C3 0.0486(7) 0.0468(7) 0.0572(8) -0.0041(5) 0.0044(6) 0.0109(6)
C4 0.0480(7) 0.0618(8) 0.0477(7) -0.0003(6) 0.0138(6) 0.0100(6)
C5 0.0437(7) 0.0518(7) 0.0465(7) 0.0069(5) 0.0125(5) 0.0045(5)
C6 0.0368(6) 0.0411(6) 0.0389(6) -0.0029(4) 0.0054(4) -0.0002(5)
C7 0.0396(7) 0.0477(7) 0.0388(6) -0.0014(5) 0.0089(5) 0.0019(5)

loop_
_atom_type_symbol
_atom_type_description
_atom_type_scat_dispersion_real
_atom_type_scat_dispersion_imag
_atom_type_scat_source
C C 0.0033 0.0016 'International Tables Vol C Tables 4.2.6.8 and 6.1.1.4'
H H 0.0000 0.0000 'International Tables Vol C Tables 4.2.6.8 and 6.1.1.4'
N N 0.0061 0.0033 'International Tables Vol C Tables 4.2.6.8 and 6.1.1.4'
O O 0.0106 0.0060 'International Tables Vol C Tables 4.2.6.8 and 6.1.1.4'

loop_
_geom_angle_atom_site_label_1
_geom_angle_atom_site_label_2
_geom_angle_atom_site_label_3
_geom_angle_site_symmetry_3
_geom_angle
_geom_angle_publ_flag
C7 N1 C6 . 127.27(10) yes
C7 N1 H1B . 116.4 ?
C6 N1 H1B . 116.4 ?
C2 C1 C6 . 120.13(12) ?
C2 C1 H1A . 119.9 ?
C6 C1 H1A . 119.9 ?
C1 C2 C3 . 120.43(12) ?
C1 C2 H2A . 119.8 ?
C3 C2 H2A . 119.8 ?
C4 C3 C2 . 119.27(12) ?
C4 C3 H3A . 120.4 ?
C2 C3 H3A . 120.4 ?
C3 C4 C5 . 121.26(12) ?
C3 C4 H4A . 119.4 ?
C5 C4 H4A . 119.4 ?
C4 C5 C6 . 119.16(12) ?
C4 C5 H5A . 120.4 ?
C6 C5 H5A . 120.4 ?
C5 C6 C1 . 119.74(11) ?
C5 C6 N1 . 122.29(11) ?
C1 C6 N1 . 117.95(11) ?
O1 C7 N1 . 126.95(11) yes
O1 C7 C7 3_735 121.16(13) yes
N1 C7 C7 3_735 111.89(12) yes

loop_
_geom_bond_atom_site_label_1
_geom_bond_atom_site_label_2
_geom_bond_site_symmetry_2
_geom_bond_distance
_geom_bond_publ_flag
O1 C7 . 1.2209(14) yes
N1 C7 . 1.3366(16) yes
N1 C6 . 1.4182(15) yes
N1 H1B . 0.8600 ?
C1 C2 . 1.3789(19) ?
C1 C6 . 1.3887(17) ?
C1 H1A . 0.9300 ?
C2 C3 . 1.381(2) ?
C2 H2A . 0.9300 ?
C3 C4 . 1.3757(19) ?
C3 H3A . 0.9300 ?
C4 C5 . 1.3847(18) ?
C4 H4A . 0.9300 ?
C5 C6 . 1.3886(17) ?
C5 H5A . 0.9300 ?
C7 C7 3_735 1.543(2) yes

loop_
_geom_hbond_atom_site_label_D
_geom_hbond_atom_site_label_H
_geom_hbond_atom_site_label_A
_geom_hbond_site_symmetry_A
_geom_hbond_distance_DH
_geom_hbond_distance_HA
_geom_hbond_distance_DA
_geom_hbond_angle_DHA
_geom_hbond_publ_flag
N1 H1B O1 1_455 0.86 2.38 3.1610(10) 152 yes
N1 H1B O1 3_735 0.86 2.26 2.6800(10) 110 yes
C5 H5A O1 1_555 0.93 2.39 2.925(2) 116 yes

loop_
_geom_torsion_atom_site_label_1
_geom_torsion_atom_site_label_2
_geom_torsion_atom_site_label_3
_geom_torsion_atom_site_label_4
_geom_torsion_site_symmetry_4
_geom_torsion
C6 C1 C2 C3 . 0.6(2)
C1 C2 C3 C4 . 0.0(2)
C2 C3 C4 C5 . -0.2(2)
C3 C4 C5 C6 . -0.3(2)
C4 C5 C6 C1 . 0.83(19)
C4 C5 C6 N1 . 179.50(12)
C2 C1 C6 C5 . -0.99(19)
C2 C1 C6 N1 . -179.71(11)
C7 N1 C6 C5 . 23.99(19)
C7 N1 C6 C1 . -157.32(12)
C6 N1 C7 O1 . 0.8(2)
C6 N1 C7 C7 3_735 -179.45(12)
